data_4514789
loop_
_publ_author_name
'Li, Yi-Pan'
'Li, Zi-Qi'
'Zhou, Biying'
'Li, Mao-Lin'
'Xue, Xiao-Song'
'Zhu, Shou-Fei'
'Zhou, Qi-Lin'

_publ_section_title
;
 Chiral Spiro Phosphoric Acid-Catalyzed Friedel--Crafts Conjugate
 Addition/Enantioselective Protonation Reactions
;
_journal_issue 7
_journal_name_full 'ACS Catalysis'
_journal_page_first 6522
_journal_paper_doi 10.1021/acscatal.9b01502
_journal_volume 9
_journal_year 2019
_chemical_absolute_configuration ad
_chemical_formula_moiety 'C18 H15 N O2'
_chemical_formula_sum 'C18 H15 N O2'
_chemical_formula_weight 277.31
_space_group_crystal_system orthorhombic
_space_group_IT_number 19
_space_group_name_Hall 'P 2ac 2ab'
_space_group_name_H-M_alt 'P 21 21 21'
_symmetry_space_group_name_Hall 'P 2ac 2ab'
_symmetry_space_group_name_H-M 'P 21 21 21'
_atom_sites_solution_hydrogens mixed
_atom_sites_solution_primary direct
_audit_creation_date 2017-02-22
_audit_creation_method
;
Olex2 1.2-ac21
(compiled 2015.09.16 svn.r134, GUI svn.r4998)
;
_cell_angle_alpha 90
_cell_angle_beta 90
_cell_angle_gamma 90
_cell_formula_units_Z 8
_cell_length_a 8.98144(12)
_cell_length_b 9.10592(11)
_cell_length_c 35.9259(4)
_cell_measurement_reflns_used 15474
_cell_measurement_temperature 294
_cell_measurement_theta_max 78.6040
_cell_measurement_theta_min 2.4840
_cell_volume 2938.17(6)
_computing_cell_refinement
;
CrysAlisPro 1.171.38.41 (Rigaku OD, 2015)
;
_computing_data_collection
;
CrystalClear-SM Expert 2.1 b42 (Rigaku, 2015)
;
_computing_data_reduction
;
CrysAlisPro 1.171.38.41 (Rigaku OD, 2015)
;
_computing_molecular_graphics 'Olex2 (Dolomanov et al., 2009)'
_computing_publication_material 'Olex2 (Dolomanov et al., 2009)'
_computing_structure_refinement 'ShelXL (Sheldrick, 2008)'
_computing_structure_solution 'ShelXT (Sheldrick, 2015)'
_diffrn_ambient_temperature 294
_diffrn_detector PILT
_diffrn_detector_area_resol_mean 5.814
_diffrn_detector_type 'Rigaku Pilatus 200K'
_diffrn_measured_fraction_theta_full 0.999
_diffrn_measured_fraction_theta_max 0.989
_diffrn_measurement_details
;
List of Runs (angles in degrees, time in seconds):

  # Type    Start    End  Width  t~exp~   \w     \q     \k     \f   Frames
--------------------------------------------------------------------------
  1  \w    -50.00  40.00   1.00    5.00    --  -35.00  43.00 -72.00   90
  2  \w    -50.00  55.00   1.00    5.00    --  -35.00  43.00   0.00  105
  3  \w    -50.00  40.00   1.00    5.00    --  -35.00  43.00 108.00   90
  4  \w   -125.00 -32.00   1.00    5.00    -- -110.00  72.00 -72.00   93
  5  \w   -195.00-105.00   1.00    5.00    -- -110.00 -44.00 144.00   90
  6  \w   -191.00 -96.00   1.00    5.00    -- -110.00 -72.00-144.00   95
  7  \w   -187.00 -96.00   1.00    5.00    -- -110.00 -72.00 -36.00   91
  8  \w   -125.00 -31.00   1.00    5.00    -- -110.00  43.00 108.00   94
  9  \w   -200.00-110.00   1.00    5.00    -- -110.00 -44.00-108.00   90
 10  \w   -115.00 -25.00   1.00    5.00    -- -110.00  72.00   0.00   90
 11  \w   -200.00-110.00   1.00    5.00    -- -110.00 -72.00   0.00   90
 12  \w   -187.00 -97.00   1.00    5.00    -- -110.00 -72.00-180.00   90
 13  \w   -200.00-110.00   1.00    5.00    -- -110.00 -15.00 108.00   90
 14  \w   -191.00-101.00   1.00    5.00    -- -110.00 -15.00-180.00   90
;
_diffrn_measurement_device 'AFC12 (Right): Kappa 3 circle'
_diffrn_measurement_device_type 'Rigaku XtaLab P200'
_diffrn_measurement_method 'profile data from \w-scans'
_diffrn_measurement_specimen_support Fiber
_diffrn_orient_matrix_type 'CrysAlisPro convention (1999,Acta A55,543-557)'
_diffrn_orient_matrix_UB_11 -0.0745810000
_diffrn_orient_matrix_UB_12 0.0766472000
_diffrn_orient_matrix_UB_13 0.0333990000
_diffrn_orient_matrix_UB_21 0.1215140000
_diffrn_orient_matrix_UB_22 -0.0612535000
_diffrn_orient_matrix_UB_23 0.0259890000
_diffrn_orient_matrix_UB_31 0.0953876000
_diffrn_orient_matrix_UB_32 0.1377138000
_diffrn_orient_matrix_UB_33 -0.0070317000
_diffrn_radiation_collimation 0.3
_diffrn_radiation_monochromator Confocal
_diffrn_radiation_probe x-ray
_diffrn_radiation_type CuK\a
_diffrn_radiation_wavelength 1.54184
_diffrn_reflns_av_R_equivalents 0.0160
_diffrn_reflns_av_unetI/netI 0.0120
_diffrn_reflns_Laue_measured_fraction_full 0.999
_diffrn_reflns_Laue_measured_fraction_max 0.989
_diffrn_reflns_limit_h_max 11
_diffrn_reflns_limit_h_min -10
_diffrn_reflns_limit_k_max 11
_diffrn_reflns_limit_k_min -11
_diffrn_reflns_limit_l_max 45
_diffrn_reflns_limit_l_min -40
_diffrn_reflns_number 25565
_diffrn_reflns_point_group_measured_fraction_full 0.999
_diffrn_reflns_point_group_measured_fraction_max 0.982
_diffrn_reflns_theta_full 67.684
_diffrn_reflns_theta_max 79.339
_diffrn_reflns_theta_min 2.460
_diffrn_source 'Rotating Anode'
_diffrn_source_current 30.0
_diffrn_source_power 1.2
_diffrn_source_target Cu
_diffrn_source_type 'Rotating Anode'
_diffrn_source_voltage 40.0
_exptl_absorpt_coefficient_mu 0.656
_exptl_absorpt_correction_T_max 1.00000
_exptl_absorpt_correction_T_min 0.64581
_exptl_absorpt_correction_type multi-scan
_exptl_absorpt_process_details
;
CrysAlisPro 1.171.38.46 (Rigaku Oxford Diffraction, 2015)
Empirical absorption correction using spherical harmonics,
 implemented in SCALE3 ABSPACK scaling algorithm.
;
_exptl_crystal_colour colourless
_exptl_crystal_colour_primary colourless
_exptl_crystal_density_diffrn 1.254
_exptl_crystal_description block
_exptl_crystal_F_000 1168
_exptl_crystal_size_max 0.3
_exptl_crystal_size_mid 0.24
_exptl_crystal_size_min 0.2
_refine_diff_density_max 0.128
_refine_diff_density_min -0.149
_refine_diff_density_rms 0.033
_refine_ls_abs_structure_details
;
 Flack x determined using 2468 quotients [(I+)-(I-)]/[(I+)+(I-)]
 (Parsons, Flack and Wagner, Acta Cryst. B69 (2013) 249-259).
;
_refine_ls_abs_structure_Flack 0.00(4)
_refine_ls_extinction_coef 0.0057(5)
_refine_ls_extinction_expression Fc^*^=kFc[1+0.001xFc^2^\l^3^/sin(2\q)]^-1/4^
_refine_ls_extinction_method 'SHELXL-2014/7 (Sheldrick 2014'
_refine_ls_goodness_of_fit_ref 1.029
_refine_ls_hydrogen_treatment mixed
_refine_ls_matrix_type full
_refine_ls_number_parameters 388
_refine_ls_number_reflns 6278
_refine_ls_number_restraints 0
_refine_ls_restrained_S_all 1.029
_refine_ls_R_factor_all 0.0351
_refine_ls_R_factor_gt 0.0336
_refine_ls_shift/su_max 0.001
_refine_ls_shift/su_mean 0.000
_refine_ls_structure_factor_coef Fsqd
_refine_ls_weighting_details 'w=1/[\s^2^(Fo^2^)+(0.0560P)^2^+0.1960P] where P=(Fo^2^+2Fc^2^)/3'
_refine_ls_weighting_scheme calc
_refine_ls_wR_factor_gt 0.0932
_refine_ls_wR_factor_ref 0.0943
_reflns_Friedel_coverage 0.740
_reflns_Friedel_fraction_full 1.000
_reflns_Friedel_fraction_max 0.973
_reflns_number_gt 5990
_reflns_number_total 6278
_reflns_threshold_expression 'I > 2\s(I)'
_cod_data_source_file cs9b01502_si_003.cif
_cod_data_source_block p20170222a
_cod_database_code 4514789
_chemical_oxdiff_formula C18H15NO2
_shelx_space_group_comment
;
The symmetry employed for this shelxl refinement is uniquely defined
by the following loop, which should always be used as a source of
symmetry information in preference to the above space-group names.
They are only intended as comments.
;
_shelx_estimated_absorpt_t_max 0.880
_shelx_estimated_absorpt_t_min 0.828
_reflns_odcompleteness_completeness 98.94
_reflns_odcompleteness_iscentric 1
_reflns_odcompleteness_theta 79.09
_olex2_refinement_description
;
1. Fixed Uiso
 At 1.2 times of:
  All C(H) groups, All C(H,H) groups
2.a Ternary CH refined with riding coordinates:
 C10(H10), C28(H28)
2.b Secondary CH2 refined with riding coordinates:
 C9(H9A,H9B), C18(H18A,H18B), C27(H27A,H27B), C36(H36A,H36B)
2.c Aromatic/amide H refined with riding coordinates:
 C1(H1A), C5(H5), C6(H6), C7(H7), C8(H8), C13(H13), C14(H14), C15(H15),
 C16(H16), C19(H19), C23(H23), C24(H24), C25(H25), C26(H26), C31(H31), C32(H32),
  C33(H33), C34(H34)
;
_shelx_shelxl_version_number 2014/7
_olex2_submission_special_instructions 'No special instructions were received'
_oxdiff_exptl_absorpt_empirical_details
;
Empirical correction (ABSPACK) includes:
- Absorption correction using spherical harmonics
- Frame scaling
- Detector area scaling
;
_oxdiff_exptl_absorpt_empirical_full_max 1.447
_oxdiff_exptl_absorpt_empirical_full_min 0.829

loop_
_space_group_symop_operation_xyz
'x, y, z'
'-x+1/2, -y, z+1/2'
'-x, y+1/2, -z+1/2'
'x+1/2, -y+1/2, -z'

loop_
_atom_site_label
_atom_site_type_symbol
_atom_site_fract_x
_atom_site_fract_y
_atom_site_fract_z
_atom_site_U_iso_or_equiv
_atom_site_adp_type
_atom_site_occupancy
_atom_site_site_symmetry_order
_atom_site_calc_flag
_atom_site_refinement_flags_posn
O1 O -0.05599(15) 0.4749(2) 0.74896(5) 0.0910(6) Uani 1 1 d .
O2 O 0.19226(16) 0.74417(17) 0.68268(4) 0.0697(4) Uani 1 1 d .
N1 N 0.6501(2) 0.5279(2) 0.78168(6) 0.0785(5) Uani 1 1 d .
C1 C 0.5301(2) 0.4646(2) 0.76434(7) 0.0712(5) Uani 1 1 d .
H1A H 0.5357 0.3903 0.7466 0.085 Uiso 1 1 calc R
C2 C 0.4024(2) 0.5262(2) 0.77676(5) 0.0565(4) Uani 1 1 d .
C3 C 0.44506(19) 0.63552(19) 0.80340(5) 0.0541(4) Uani 1 1 d .
C4 C 0.6019(2) 0.6325(2) 0.80582(6) 0.0629(4) Uani 1 1 d .
C5 C 0.6799(3) 0.7236(3) 0.83046(7) 0.0827(7) Uani 1 1 d .
H5 H 0.7832 0.7201 0.8321 0.099 Uiso 1 1 calc R
C6 C 0.5984(4) 0.8182(3) 0.85206(7) 0.0889(8) Uani 1 1 d .
H6 H 0.6476 0.8792 0.8688 0.107 Uiso 1 1 calc R
C7 C 0.4450(4) 0.8252(3) 0.84961(6) 0.0843(7) Uani 1 1 d .
H7 H 0.3933 0.8921 0.8643 0.101 Uiso 1 1 calc R
C8 C 0.3675(3) 0.7350(2) 0.82587(5) 0.0674(5) Uani 1 1 d .
H8 H 0.2642 0.7401 0.8247 0.081 Uiso 1 1 calc R
C9 C 0.2480(2) 0.4869(2) 0.76473(6) 0.0623(4) Uani 1 1 d .
H9A H 0.1872 0.4714 0.7867 0.075 Uiso 1 1 calc R
H9B H 0.2516 0.3950 0.7511 0.075 Uiso 1 1 calc R
C10 C 0.17367(18) 0.60268(18) 0.74037(5) 0.0506(3) Uani 1 1 d .
H10 H 0.1699 0.6945 0.7546 0.061 Uiso 1 1 calc R
C11 C 0.0159(2) 0.5611(2) 0.73029(5) 0.0573(4) Uani 1 1 d .
C12 C -0.0450(2) 0.6340(2) 0.69718(5) 0.0572(4) Uani 1 1 d .
C13 C -0.1957(3) 0.6225(3) 0.68803(7) 0.0785(6) Uani 1 1 d .
H13 H -0.2569 0.5603 0.7017 0.094 Uiso 1 1 calc R
C14 C -0.2540(4) 0.7011(3) 0.65933(9) 0.1010(9) Uani 1 1 d .
H14 H -0.3543 0.6919 0.6533 0.121 Uiso 1 1 calc R
C15 C -0.1649(4) 0.7937(4) 0.63930(8) 0.1078(10) Uani 1 1 d .
H15 H -0.2059 0.8484 0.6200 0.129 Uiso 1 1 calc R
C16 C -0.0167(4) 0.8074(3) 0.64717(7) 0.0926(8) Uani 1 1 d .
H16 H 0.0427 0.8706 0.6333 0.111 Uiso 1 1 calc R
C17 C 0.0444(2) 0.7260(2) 0.67607(5) 0.0620(4) Uani 1 1 d .
C18 C 0.2595(2) 0.6319(2) 0.70497(5) 0.0617(4) Uani 1 1 d .
H18A H 0.3602 0.6612 0.7113 0.074 Uiso 1 1 calc R
H18B H 0.2653 0.5419 0.6906 0.074 Uiso 1 1 calc R
O3 O 0.7616(2) 0.80826(14) 0.50436(5) 0.0838(5) Uani 1 1 d .
O4 O 0.48671(16) 0.55894(15) 0.56925(4) 0.0652(3) Uani 1 1 d .
N2 N 0.7367(2) 0.10745(18) 0.47441(6) 0.0754(5) Uani 1 1 d .
C19 C 0.7914(2) 0.2275(2) 0.49299(6) 0.0669(5) Uani 1 1 d .
H19 H 0.8580 0.2236 0.5128 0.080 Uiso 1 1 calc R
C20 C 0.73425(19) 0.35250(17) 0.47837(5) 0.0509(3) Uani 1 1 d .
C21 C 0.63686(19) 0.30843(18) 0.44883(5) 0.0515(4) Uani 1 1 d .
C22 C 0.6425(2) 0.1535(2) 0.44718(6) 0.0606(4) Uani 1 1 d .
C23 C 0.5604(3) 0.0751(3) 0.42071(7) 0.0807(7) Uani 1 1 d .
H23 H 0.5655 -0.0268 0.4195 0.097 Uiso 1 1 calc R
C24 C 0.4725(3) 0.1526(4) 0.39663(7) 0.0932(8) Uani 1 1 d .
H24 H 0.4177 0.1027 0.3787 0.112 Uiso 1 1 calc R
C25 C 0.4635(3) 0.3050(3) 0.39854(7) 0.0920(8) Uani 1 1 d .
H25 H 0.4007 0.3548 0.3823 0.110 Uiso 1 1 calc R
C26 C 0.5454(3) 0.3834(2) 0.42400(5) 0.0697(5) Uani 1 1 d .
H26 H 0.5398 0.4854 0.4246 0.084 Uiso 1 1 calc R
C27 C 0.7673(2) 0.50603(18) 0.49094(5) 0.0544(4) Uani 1 1 d .
H27A H 0.7877 0.5661 0.4692 0.065 Uiso 1 1 calc R
H27B H 0.8565 0.5047 0.5061 0.065 Uiso 1 1 calc R
C28 C 0.64122(18) 0.57740(17) 0.51326(4) 0.0477(3) Uani 1 1 d .
H28 H 0.5509 0.5751 0.4980 0.057 Uiso 1 1 calc R
C29 C 0.6745(2) 0.73593(18) 0.52264(5) 0.0530(4) Uani 1 1 d .
C30 C 0.5902(2) 0.79626(19) 0.55417(5) 0.0545(4) Uani 1 1 d .
C31 C 0.5947(3) 0.9463(2) 0.56274(6) 0.0720(5) Uani 1 1 d .
H31 H 0.6581 1.0081 0.5496 0.086 Uiso 1 1 calc R
C32 C 0.5057(3) 1.0027(3) 0.59052(7) 0.0896(8) Uani 1 1 d .
H32 H 0.5093 1.1023 0.5962 0.108 Uiso 1 1 calc R
C33 C 0.4113(3) 0.9112(4) 0.60995(7) 0.0913(8) Uani 1 1 d .
H33 H 0.3508 0.9502 0.6285 0.110 Uiso 1 1 calc R
C34 C 0.4050(3) 0.7641(3) 0.60247(5) 0.0767(6) Uani 1 1 d .
H34 H 0.3407 0.7035 0.6157 0.092 Uiso 1 1 calc R
C35 C 0.4961(2) 0.7061(2) 0.57472(5) 0.0575(4) Uani 1 1 d .
C36 C 0.6090(2) 0.49570(19) 0.54915(5) 0.0591(4) Uani 1 1 d .
H36A H 0.5863 0.3940 0.5434 0.071 Uiso 1 1 calc R
H36B H 0.6971 0.4972 0.5647 0.071 Uiso 1 1 calc R
H2 H 0.759(3) 0.014(3) 0.4811(7) 0.086(7) Uiso 1 1 d .
H1 H 0.743(4) 0.514(3) 0.7762(8) 0.098(8) Uiso 1 1 d .

loop_
_atom_site_aniso_label
_atom_site_aniso_U_11
_atom_site_aniso_U_22
_atom_site_aniso_U_33
_atom_site_aniso_U_23
_atom_site_aniso_U_13
_atom_site_aniso_U_12
O1 0.0520(7) 0.1041(12) 0.1170(13) 0.0498(11) 0.0058(8) -0.0054(8)
O2 0.0711(8) 0.0752(8) 0.0629(7) 0.0184(6) 0.0034(6) -0.0090(7)
N1 0.0486(8) 0.0856(12) 0.1013(13) 0.0104(11) 0.0028(9) 0.0165(8)
C1 0.0619(10) 0.0688(11) 0.0829(13) -0.0033(10) 0.0010(10) 0.0167(9)
C2 0.0539(8) 0.0552(9) 0.0604(9) 0.0101(7) 0.0000(7) 0.0084(7)
C3 0.0556(9) 0.0546(9) 0.0521(8) 0.0160(7) 0.0019(7) 0.0054(7)
C4 0.0582(9) 0.0616(10) 0.0689(10) 0.0216(9) -0.0051(8) -0.0004(8)
C5 0.0760(13) 0.0820(15) 0.0902(15) 0.0366(13) -0.0200(12) -0.0202(12)
C6 0.129(2) 0.0668(13) 0.0712(13) 0.0136(11) -0.0181(14) -0.0183(15)
C7 0.122(2) 0.0706(13) 0.0609(11) 0.0041(10) -0.0014(13) 0.0065(13)
C8 0.0795(13) 0.0683(11) 0.0545(9) 0.0102(9) 0.0063(9) 0.0129(10)
C9 0.0572(9) 0.0580(9) 0.0718(11) 0.0143(8) -0.0035(8) -0.0001(8)
C10 0.0504(8) 0.0476(8) 0.0538(8) 0.0025(6) 0.0022(7) 0.0016(6)
C11 0.0494(8) 0.0574(9) 0.0650(10) 0.0072(8) 0.0056(7) 0.0024(7)
C12 0.0603(9) 0.0521(9) 0.0593(9) -0.0052(7) -0.0072(8) 0.0004(7)
C13 0.0680(12) 0.0796(14) 0.0880(14) -0.0040(12) -0.0233(11) -0.0070(10)
C14 0.0951(18) 0.1019(19) 0.1059(19) -0.0056(16) -0.0509(17) 0.0023(16)
C15 0.134(3) 0.104(2) 0.0858(16) 0.0133(15) -0.0563(18) 0.0061(19)
C16 0.121(2) 0.0920(17) 0.0648(12) 0.0206(12) -0.0204(14) -0.0031(15)
C17 0.0769(12) 0.0583(9) 0.0506(8) 0.0003(7) -0.0081(8) -0.0011(9)
C18 0.0565(9) 0.0648(10) 0.0639(10) 0.0055(8) 0.0100(8) 0.0014(8)
O3 0.0982(11) 0.0430(6) 0.1102(11) 0.0030(7) 0.0376(10) -0.0042(7)
O4 0.0714(8) 0.0652(8) 0.0589(7) 0.0004(6) 0.0161(6) -0.0018(6)
N2 0.0833(12) 0.0407(7) 0.1021(13) -0.0007(8) 0.0026(10) 0.0142(8)
C19 0.0681(11) 0.0511(9) 0.0816(12) -0.0005(9) -0.0070(9) 0.0137(8)
C20 0.0522(8) 0.0447(8) 0.0557(8) 0.0004(6) 0.0081(7) 0.0048(7)
C21 0.0559(9) 0.0463(8) 0.0523(8) 0.0003(6) 0.0120(7) -0.0016(7)
C22 0.0605(10) 0.0498(9) 0.0715(11) -0.0080(8) 0.0153(8) -0.0007(8)
C23 0.0858(15) 0.0619(11) 0.0943(16) -0.0238(11) 0.0230(13) -0.0168(11)
C24 0.0902(17) 0.111(2) 0.0783(14) -0.0217(14) -0.0024(13) -0.0257(16)
C25 0.0998(18) 0.105(2) 0.0706(13) 0.0054(13) -0.0194(13) -0.0096(15)
C26 0.0833(13) 0.0656(11) 0.0602(10) 0.0081(9) -0.0043(9) -0.0013(10)
C27 0.0549(9) 0.0469(8) 0.0613(9) -0.0009(7) 0.0086(7) -0.0006(7)
C28 0.0510(8) 0.0426(7) 0.0496(7) 0.0019(6) 0.0015(6) 0.0018(6)
C29 0.0567(9) 0.0423(8) 0.0602(9) 0.0028(7) 0.0009(7) 0.0032(7)
C30 0.0561(9) 0.0526(9) 0.0547(8) -0.0098(7) -0.0109(7) 0.0058(7)
C31 0.0751(12) 0.0587(11) 0.0823(13) -0.0206(10) -0.0170(11) 0.0059(10)
C32 0.0945(16) 0.0806(15) 0.0938(16) -0.0474(13) -0.0253(14) 0.0211(13)
C33 0.0872(16) 0.116(2) 0.0710(13) -0.0437(14) -0.0090(12) 0.0251(16)
C34 0.0718(12) 0.1045(17) 0.0539(9) -0.0169(11) 0.0002(9) 0.0142(12)
C35 0.0581(9) 0.0679(10) 0.0464(8) -0.0089(7) -0.0061(7) 0.0083(8)
C36 0.0688(10) 0.0485(9) 0.0600(9) 0.0082(7) 0.0107(8) 0.0054(8)

loop_
_atom_type_symbol
_atom_type_description
_atom_type_scat_dispersion_real
_atom_type_scat_dispersion_imag
_atom_type_scat_source
C C 0.0181 0.0091 'International Tables Vol C Tables 4.2.6.8 and 6.1.1.4'
H H 0.0000 0.0000 'International Tables Vol C Tables 4.2.6.8 and 6.1.1.4'
N N 0.0311 0.0180 'International Tables Vol C Tables 4.2.6.8 and 6.1.1.4'
O O 0.0492 0.0322 'International Tables Vol C Tables 4.2.6.8 and 6.1.1.4'

loop_
_geom_angle_atom_site_label_1
_geom_angle_atom_site_label_2
_geom_angle_atom_site_label_3
_geom_angle
C17 O2 C18 115.01(15)
C1 N1 H1 126(2)
C4 N1 C1 109.54(17)
C4 N1 H1 124(2)
N1 C1 H1A 125.0
C2 C1 N1 109.99(19)
C2 C1 H1A 125.0
C1 C2 C3 106.37(18)
C1 C2 C9 126.26(19)
C3 C2 C9 127.37(17)
C4 C3 C2 107.11(17)
C8 C3 C2 134.60(18)
C8 C3 C4 118.3(2)
N1 C4 C3 106.98(18)
N1 C4 C5 131.3(2)
C5 C4 C3 121.7(2)
C4 C5 H5 121.2
C6 C5 C4 117.6(2)
C6 C5 H5 121.2
C5 C6 H6 119.2
C5 C6 C7 121.7(2)
C7 C6 H6 119.2
C6 C7 H7 119.4
C8 C7 C6 121.1(3)
C8 C7 H7 119.4
C3 C8 H8 120.2
C7 C8 C3 119.6(2)
C7 C8 H8 120.2
C2 C9 H9A 108.8
C2 C9 H9B 108.8
C2 C9 C10 113.98(15)
H9A C9 H9B 107.7
C10 C9 H9A 108.8
C10 C9 H9B 108.8
C9 C10 H10 107.8
C11 C10 C9 112.04(14)
C11 C10 H10 107.8
C11 C10 C18 108.73(15)
C18 C10 C9 112.43(15)
C18 C10 H10 107.8
O1 C11 C10 121.80(17)
O1 C11 C12 122.68(17)
C12 C11 C10 115.51(15)
C13 C12 C11 121.20(19)
C17 C12 C11 120.03(17)
C17 C12 C13 118.56(19)
C12 C13 H13 119.6
C14 C13 C12 120.8(3)
C14 C13 H13 119.6
C13 C14 H14 120.0
C13 C14 C15 119.9(3)
C15 C14 H14 120.0
C14 C15 H15 119.4
C16 C15 C14 121.1(2)
C16 C15 H15 119.4
C15 C16 H16 120.3
C15 C16 C17 119.4(3)
C17 C16 H16 120.3
O2 C17 C12 122.96(16)
O2 C17 C16 116.9(2)
C12 C17 C16 120.2(2)
O2 C18 C10 112.41(15)
O2 C18 H18A 109.1
O2 C18 H18B 109.1
C10 C18 H18A 109.1
C10 C18 H18B 109.1
H18A C18 H18B 107.9
C35 O4 C36 114.95(15)
C19 N2 H2 122.8(18)
C22 N2 C19 109.08(16)
C22 N2 H2 128.0(18)
N2 C19 H19 124.9
C20 C19 N2 110.22(18)
C20 C19 H19 124.9
C19 C20 C21 106.43(15)
C19 C20 C27 126.31(17)
C21 C20 C27 127.26(15)
C22 C21 C20 106.80(16)
C26 C21 C20 134.25(16)
C26 C21 C22 118.94(18)
N2 C22 C21 107.46(17)
N2 C22 C23 131.2(2)
C23 C22 C21 121.3(2)
C22 C23 H23 121.0
C24 C23 C22 118.1(2)
C24 C23 H23 121.0
C23 C24 H24 119.4
C23 C24 C25 121.1(2)
C25 C24 H24 119.4
C24 C25 H25 119.3
C26 C25 C24 121.3(3)
C26 C25 H25 119.3
C21 C26 H26 120.4
C25 C26 C21 119.2(2)
C25 C26 H26 120.4
C20 C27 H27A 108.7
C20 C27 H27B 108.7
C20 C27 C28 114.03(14)
H27A C27 H27B 107.6
C28 C27 H27A 108.7
C28 C27 H27B 108.7
C27 C28 H28 108.0
C29 C28 C27 112.05(14)
C29 C28 H28 108.0
C29 C28 C36 108.45(14)
C36 C28 C27 112.21(14)
C36 C28 H28 108.0
O3 C29 C28 121.61(16)
O3 C29 C30 123.08(16)
C30 C29 C28 115.27(15)
C31 C30 C29 121.28(19)
C35 C30 C29 120.12(15)
C35 C30 C31 118.47(18)
C30 C31 H31 119.8
C32 C31 C30 120.4(2)
C32 C31 H31 119.8
C31 C32 H32 120.1
C31 C32 C33 119.8(2)
C33 C32 H32 120.1
C32 C33 H33 119.4
C34 C33 C32 121.2(2)
C34 C33 H33 119.4
C33 C34 H34 120.4
C33 C34 C35 119.2(3)
C35 C34 H34 120.4
O4 C35 C30 122.94(16)
O4 C35 C34 116.2(2)
C30 C35 C34 120.8(2)
O4 C36 C28 112.15(14)
O4 C36 H36A 109.2
O4 C36 H36B 109.2
C28 C36 H36A 109.2
C28 C36 H36B 109.2
H36A C36 H36B 107.9

loop_
_geom_bond_atom_site_label_1
_geom_bond_atom_site_label_2
_geom_bond_distance
O1 C11 1.218(2)
O2 C17 1.359(3)
O2 C18 1.432(2)
N1 C1 1.372(3)
N1 C4 1.358(3)
N1 H1 0.87(3)
C1 H1A 0.9300
C1 C2 1.352(3)
C2 C3 1.433(3)
C2 C9 1.496(3)
C3 C4 1.412(3)
C3 C8 1.399(3)
C4 C5 1.401(3)
C5 H5 0.9300
C5 C6 1.371(4)
C6 H6 0.9300
C6 C7 1.382(4)
C7 H7 0.9300
C7 C8 1.373(3)
C8 H8 0.9300
C9 H9A 0.9700
C9 H9B 0.9700
C9 C10 1.524(2)
C10 H10 0.9800
C10 C11 1.511(2)
C10 C18 1.511(2)
C11 C12 1.468(3)
C12 C13 1.396(3)
C12 C17 1.386(3)
C13 H13 0.9300
C13 C14 1.360(4)
C14 H14 0.9300
C14 C15 1.367(5)
C15 H15 0.9300
C15 C16 1.366(5)
C16 H16 0.9300
C16 C17 1.389(3)
C18 H18A 0.9700
C18 H18B 0.9700
O3 C29 1.215(2)
O4 C35 1.357(2)
O4 C36 1.435(2)
N2 C19 1.371(3)
N2 C22 1.360(3)
N2 H2 0.90(3)
C19 H19 0.9300
C19 C20 1.355(2)
C20 C21 1.432(2)
C20 C27 1.499(2)
C21 C22 1.413(2)
C21 C26 1.392(3)
C22 C23 1.399(3)
C23 H23 0.9300
C23 C24 1.368(4)
C24 H24 0.9300
C24 C25 1.392(4)
C25 H25 0.9300
C25 C26 1.374(3)
C26 H26 0.9300
C27 H27A 0.9700
C27 H27B 0.9700
C27 C28 1.532(2)
C28 H28 0.9800
C28 C29 1.512(2)
C28 C36 1.516(2)
C29 C30 1.469(2)
C30 C31 1.401(3)
C30 C35 1.391(3)
C31 H31 0.9300
C31 C32 1.378(3)
C32 H32 0.9300
C32 C33 1.378(4)
C33 H33 0.9300
C33 C34 1.367(4)
C34 H34 0.9300
C34 C35 1.394(3)
C36 H36A 0.9700
C36 H36B 0.9700

loop_
_geom_hbond_atom_site_label_D
_geom_hbond_atom_site_label_H
_geom_hbond_atom_site_label_A
_geom_hbond_distance_DH
_geom_hbond_distance_HA
_geom_hbond_distance_DA
_geom_hbond_angle_DHA
_geom_hbond_site_symmetry_A
N2 H2 O3 0.90(3) 2.06(3) 2.938(2) 166(3) 1_545
N1 H1 O1 0.87(3) 2.08(3) 2.930(2) 165(3) 1_655

loop_
_geom_torsion_atom_site_label_1
_geom_torsion_atom_site_label_2
_geom_torsion_atom_site_label_3
_geom_torsion_atom_site_label_4
_geom_torsion
O1 C11 C12 C13 8.3(3)
O1 C11 C12 C17 -177.1(2)
N1 C1 C2 C3 0.3(2)
N1 C1 C2 C9 -179.76(19)
N1 C4 C5 C6 -178.9(2)
C1 N1 C4 C3 -0.3(2)
C1 N1 C4 C5 178.0(2)
C1 C2 C3 C4 -0.5(2)
C1 C2 C3 C8 -179.7(2)
C1 C2 C9 C10 -108.1(2)
C2 C3 C4 N1 0.5(2)
C2 C3 C4 C5 -178.02(16)
C2 C3 C8 C7 178.59(19)
C2 C9 C10 C11 -177.57(16)
C2 C9 C10 C18 59.6(2)
C3 C2 C9 C10 71.8(2)
C3 C4 C5 C6 -0.8(3)
C4 N1 C1 C2 0.0(3)
C4 C3 C8 C7 -0.5(3)
C4 C5 C6 C7 -0.6(3)
C5 C6 C7 C8 1.4(4)
C6 C7 C8 C3 -0.8(3)
C8 C3 C4 N1 179.85(16)
C8 C3 C4 C5 1.3(3)
C9 C2 C3 C4 179.57(17)
C9 C2 C3 C8 0.4(3)
C9 C10 C11 O1 22.6(3)
C9 C10 C11 C12 -158.75(16)
C9 C10 C18 O2 -178.05(15)
C10 C11 C12 C13 -170.35(19)
C10 C11 C12 C17 4.3(2)
C11 C10 C18 O2 57.3(2)
C11 C12 C13 C14 173.9(2)
C11 C12 C17 O2 5.5(3)
C11 C12 C17 C16 -173.0(2)
C12 C13 C14 C15 -0.6(4)
C13 C12 C17 O2 -179.75(19)
C13 C12 C17 C16 1.8(3)
C13 C14 C15 C16 1.1(5)
C14 C15 C16 C17 -0.1(5)
C15 C16 C17 O2 -179.9(3)
C15 C16 C17 C12 -1.3(4)
C17 O2 C18 C10 -50.4(2)
C17 C12 C13 C14 -0.8(3)
C18 O2 C17 C12 18.1(3)
C18 O2 C17 C16 -163.38(19)
C18 C10 C11 O1 147.5(2)
C18 C10 C11 C12 -33.9(2)
O3 C29 C30 C31 6.4(3)
O3 C29 C30 C35 -177.79(19)
N2 C19 C20 C21 0.3(2)
N2 C19 C20 C27 -179.77(18)
N2 C22 C23 C24 179.4(2)
C19 N2 C22 C21 -0.4(2)
C19 N2 C22 C23 179.4(2)
C19 C20 C21 C22 -0.5(2)
C19 C20 C21 C26 178.9(2)
C19 C20 C27 C28 -105.1(2)
C20 C21 C22 N2 0.6(2)
C20 C21 C22 C23 -179.23(17)
C20 C21 C26 C25 -179.5(2)
C20 C27 C28 C29 -175.40(14)
C20 C27 C28 C36 62.3(2)
C21 C20 C27 C28 74.7(2)
C21 C22 C23 C24 -0.8(3)
C22 N2 C19 C20 0.1(3)
C22 C21 C26 C25 -0.1(3)
C22 C23 C24 C25 -0.6(4)
C23 C24 C25 C26 1.7(4)
C24 C25 C26 C21 -1.3(4)
C26 C21 C22 N2 -178.97(17)
C26 C21 C22 C23 1.2(3)
C27 C20 C21 C22 179.54(16)
C27 C20 C21 C26 -1.0(3)
C27 C28 C29 O3 23.2(2)
C27 C28 C29 C30 -159.08(15)
C27 C28 C36 O4 -177.50(15)
C28 C29 C30 C31 -171.27(17)
C28 C29 C30 C35 4.5(2)
C29 C28 C36 O4 58.2(2)
C29 C30 C31 C32 174.79(19)
C29 C30 C35 O4 5.9(3)
C29 C30 C35 C34 -174.04(17)
C30 C31 C32 C33 -0.2(3)
C31 C30 C35 O4 -178.17(17)
C31 C30 C35 C34 1.9(3)
C31 C32 C33 C34 0.7(4)
C32 C33 C34 C35 0.1(4)
C33 C34 C35 O4 178.6(2)
C33 C34 C35 C30 -1.4(3)
C35 O4 C36 C28 -50.7(2)
C35 C30 C31 C32 -1.1(3)
C36 O4 C35 C30 17.7(2)
C36 O4 C35 C34 -162.32(17)
C36 C28 C29 O3 147.63(19)
C36 C28 C29 C30 -34.7(2)
